data_1520642
loop_
_publ_author_name
'Dahlborg, Magnus Asberg'
'Svensson, Goran'

_publ_section_title
;
 Structural Changes in the System Zn(1-x)Cd(x)WO4, Determined from Single
 Crystal Data.
;
_journal_name_full 'Acta Chemica Scandinavica'
_journal_page_first 1103
_journal_page_last 1109
_journal_paper_doi 10.3891/acta.chem.scand.53-1103
_journal_volume 53
_journal_year 1999
_chemical_formula_sum 'Cd0.11 O4 W Zn0.89'
_chemical_formula_weight 318.417
_space_group_IT_number 13
_symmetry_cell_setting monoclinic
_symmetry_Int_Tables_number 13
_symmetry_space_group_name_Hall '-P 2yc'
_symmetry_space_group_name_H-M 'P 1 2/c 1'
_cell_angle_alpha 90
_cell_angle_beta 90.862(13)
_cell_angle_gamma 90
_cell_formula_units_Z 2
_cell_length_a 4.7472(7)
_cell_length_b 5.7670(6)
_cell_length_c 4.9629(6)
_cell_volume 135.85(3)
_diffrn_ambient_temperature 293
_diffrn_radiation_probe x-ray
_diffrn_radiation_type MoK\a
_diffrn_radiation_wavelength 0.71069
_exptl_absorpt_coefficient_mu 50.622
_exptl_crystal_density_diffrn 8.002
_exptl_crystal_F_000 276
_refine_ls_goodness_of_fit_ref 1.157
_refine_ls_number_parameters 31
_refine_ls_number_reflns 581
_refine_ls_R_factor_gt 0.0369
_refine_ls_wR_factor_gt 0.0816
_cod_data_source_file Acta-Chem-Scand-1999-53-1103-1109-2.cif
_cod_data_source_block x=0.11
_cod_original_sg_symbol_H-M 'P 2/c'
_cod_database_code 1520642

loop_
_symmetry_equiv_pos_site_id
_symmetry_equiv_pos_as_xyz
1 x,y,z
2 -x,y,1/2-z
3 -x,-y,-z
4 x,-y,1/2+z

loop_
_atom_site_label
_atom_site_type_symbol
_atom_site_thermal_displace_type
_atom_site_fract_x
_atom_site_fract_y
_atom_site_fract_z
_atom_site_occupancy
_atom_site_U_iso_or_equiv
_atom_site_calc_flag
_atom_site_refinement_flags
_atom_site_disorder_assembly
_atom_site_disorder_group
W W Uiso 0.00000 0.18172(4) 0.25000 1.000 0.0079(2) . . . .
Cd Cd Uiso 0.50000 0.68590(13) 0.25000 0.11(2) 0.0107(6) . . . .
Zn Zn Uiso 0.50000 0.68590(13) 0.25000 0.89(2) 0.0107(6) . . . .
O1 O Uiso 0.2137(8) 0.1042(7) -0.0608(7) 1.000 0.0105(6) . . . .
O2 O Uiso 0.2537(8) 0.3739(8) 0.3983(9) 1.000 0.0119(6) . . . .

loop_
_geom_angle_atom_site_label_1
_geom_angle_atom_site_label_2
_geom_angle_atom_site_label_3
_geom_angle
_geom_angle_site_symmetry_1
_geom_angle_site_symmetry_2
_geom_angle_site_symmetry_3
_geom_angle_publ_flag
O1 W O2 96.59(18) . . . yes
O1 W O1 152.96(17) . . 2_555 yes
O1 W O2 100.09(18) . . 2_555 yes
O1 W O1 73.76(15) . . 3_555 yes
O1 W O1 85.42(15) . . 4_555 yes
O1 W O2 100.09(18) 2_555 . . yes
O2 W O2 103.4(2) . . 2_555 yes
O1 W O2 165.55(17) 3_555 . . yes
O1 W O2 89.15(18) 4_555 . . yes
O1 W O2 96.59(18) 2_555 . 2_555 yes
O1 W O1 85.42(15) 2_555 . 3_555 yes
O1 W O1 73.76(15) 2_555 . 4_555 yes
O1 W O2 89.15(18) 3_555 . 2_555 yes
O1 W O2 165.55(17) 4_555 . 2_555 yes
O1 W O1 79.52(14) 3_555 . 4_555 yes
O2 Cd O2 75.41(15) . . 2_655 yes
O1 Cd O2 163.66(16) 3_665 . . yes
O2 Cd O2 83.36(16) . . 3_666 yes
O2 Cd O2 81.81(16) . . 4_564 yes
O1 Cd O2 88.36(15) 4_565 . . yes
O1 Cd O2 88.36(15) 3_665 . 2_655 yes
O2 Cd O2 81.81(16) 2_655 . 3_666 yes
O2 Cd O2 83.36(16) 2_655 . 4_564 yes
O1 Cd O2 163.66(16) 4_565 . 2_655 yes
O1 Cd O2 96.42(15) 3_665 . 3_666 yes
O1 Cd O2 94.60(15) 3_665 . 4_564 yes
O1 Cd O1 107.92(16) 3_665 . 4_565 yes
O2 Cd O2 161.23(18) 3_666 . 4_564 yes
O1 Cd O2 94.60(15) 4_565 . 3_666 yes
O1 Cd O2 96.42(15) 4_565 . 4_564 yes
O2 Zn O2 75.41(15) . . 2_655 yes
O1 Zn O2 163.66(16) 3_665 . . yes
O2 Zn O2 83.36(16) . . 3_666 yes
O2 Zn O2 81.81(16) . . 4_564 yes
O1 Zn O2 88.36(15) 4_565 . . yes
O1 Zn O2 88.36(15) 3_665 . 2_655 yes
O2 Zn O2 81.81(16) 2_655 . 3_666 yes
O2 Zn O2 83.36(16) 2_655 . 4_564 yes
O1 Zn O2 163.66(16) 4_565 . 2_655 yes
O1 Zn O2 96.42(15) 3_665 . 3_666 yes
O1 Zn O2 94.60(15) 3_665 . 4_564 yes
O1 Zn O1 107.92(16) 3_665 . 4_565 yes
O2 Zn O2 161.23(18) 3_666 . 4_564 yes
O1 Zn O2 94.60(15) 4_565 . 3_666 yes
O1 Zn O2 96.42(15) 4_565 . 4_564 yes
W O1 W 106.24(17) . . 3_555 yes
W O1 Cd 126.4(2) . . 3_665 yes
W O1 Cd 124.32(17) 3_555 . 3_665 yes
W O2 Cd 134.7(2) . . . yes
W O2 Zn 134.7(2) . . . yes
W O2 Cd 126.8(2) . . 3_666 yes
Cd O2 Cd 96.64(16) . . 3_666 yes

loop_
_geom_bond_atom_site_label_1
_geom_bond_atom_site_label_2
_geom_bond_distance
_geom_bond_site_symmetry_1
_geom_bond_site_symmetry_2
_geom_bond_publ_flag
W O1 1.912(4) . . yes
W O2 1.787(4) . . yes
W O1 1.912(4) . 2_555 yes
W O2 1.787(4) . 2_555 yes
W O1 2.145(4) . 3_555 yes
W O1 2.145(4) . 4_555 yes
Cd O2 2.274(4) . . yes
Cd O2 2.274(4) . 2_655 yes
Cd O1 2.057(4) . 3_665 yes
Cd O2 2.115(4) . 3_666 yes
Cd O2 2.115(4) . 4_564 yes
Cd O1 2.057(4) . 4_565 yes
Zn O2 2.274(4) . . yes
Zn O2 2.274(4) . 2_655 yes
Zn O1 2.057(4) . 3_665 yes
Zn O2 2.115(4) . 3_666 yes
Zn O2 2.115(4) . 4_564 yes
Zn O1 2.057(4) . 4_565 yes

loop_
_geom_torsion_atom_site_label_1
_geom_torsion_atom_site_label_2
_geom_torsion_atom_site_label_3
_geom_torsion_atom_site_label_4
_geom_torsion
_geom_torsion_site_symmetry_1
_geom_torsion_site_symmetry_2
_geom_torsion_site_symmetry_3
_geom_torsion_site_symmetry_4
_geom_torsion_publ_flag
O2 W O1 W 169.01(19) . . . 3_555 no
O1 W O2 Zn 51.6(3) . . . . no
O1 W O2 Zn -149.8(3) 2_555 . . . no
O2 W O2 Zn -50.5(3) 2_555 . . . no
O1 W O2 Zn 136.9(3) 4_555 . . . no
O2 Zn O2 W -81.6(3) 2_655 . . . no
O2 Zn O2 W -164.9(3) 3_666 . . . no
O2 Zn O2 W 3.6(3) 4_564 . . . no
O1 Zn O2 W 100.3(3) 4_565 . . . no
